data_4330221
loop_
_publ_author_name
'Evgeny V. Tretyakov'
'Svyatoslav E. Tolstikov'
'Anastasiya O. Suvorova'
'Aleksey V. Polushkin'
'Galina V. Romanenko'
'Artem S. Bogomyakov'
'Sergey L. Veber'
'Matvey V. Fedin'
'Dmitry V. Stass'
'Edward Reijerse'
'Wolfgang Lubitz'
'Ekaterina M. Zueva'
'Victor I. Ovcharenko'

_publ_section_title
;
 Crucial Role of Paramagnetic Ligands for Magnetostructural Anomalies in
 "Breathing Crystals"
;
_journal_name_full 'Inorganic Chemistry'
_journal_page_first 9385
_journal_page_last 9394
_journal_paper_doi 10.1021/ic301149e
_journal_volume 51
_journal_year 2012
_chemical_formula_sum 'C24.5 H28 Cu F12 N2 O5'
_chemical_formula_weight 722.03
_chemical_name_systematic
; 
 ? 
;
_space_group_IT_number 2
_symmetry_cell_setting triclinic
_symmetry_space_group_name_Hall '-P 1'
_symmetry_space_group_name_H-M 'P -1'
_atom_sites_solution_hydrogens geom
_atom_sites_solution_primary direct
_atom_sites_solution_secondary difmap
_audit_creation_method SHELXL-97
_cell_angle_alpha 69.536(5)
_cell_angle_beta 75.708(4)
_cell_angle_gamma 89.735(5)
_cell_formula_units_Z 2
_cell_length_a 11.6655(8)
_cell_length_b 11.8896(9)
_cell_length_c 12.7630(9)
_cell_measurement_reflns_used 4061
_cell_measurement_temperature 240(2)
_cell_measurement_theta_max 20.38
_cell_measurement_theta_min 2.46
_cell_volume 1600.6(2)
_computing_cell_refinement 'Bruker SAINT'
_computing_data_collection 'Bruker APEX2'
_computing_data_reduction 'Bruker SAINT'
_computing_molecular_graphics 'Bruker SHELXTL'
_computing_publication_material 'Bruker SHELXTL'
_computing_structure_refinement 'SHELXL-97 (Sheldrick, 1997)'
_computing_structure_solution 'SHELXS-97 (Sheldrick, 1990)'
_diffrn_ambient_temperature 240(2)
_diffrn_measured_fraction_theta_full 0.979
_diffrn_measured_fraction_theta_max 0.979
_diffrn_measurement_device_type 'Bruker APEX-II CCD'
_diffrn_measurement_method '\f and \w scans'
_diffrn_radiation_monochromator graphite
_diffrn_radiation_source 'fine-focus sealed tube'
_diffrn_radiation_type MoK\a
_diffrn_radiation_wavelength 0.71073
_diffrn_reflns_av_R_equivalents 0.1131
_diffrn_reflns_av_sigmaI/netI 0.1500
_diffrn_reflns_limit_h_max 15
_diffrn_reflns_limit_h_min -15
_diffrn_reflns_limit_k_max 15
_diffrn_reflns_limit_k_min -15
_diffrn_reflns_limit_l_max 16
_diffrn_reflns_limit_l_min -16
_diffrn_reflns_number 27316
_diffrn_reflns_theta_full 27.90
_diffrn_reflns_theta_max 27.90
_diffrn_reflns_theta_min 2.46
_diffrn_standards_number 0
_exptl_absorpt_coefficient_mu 0.787
_exptl_absorpt_correction_T_max 0.6668
_exptl_absorpt_correction_T_min 0.3646
_exptl_absorpt_correction_type multi-scan
_exptl_crystal_colour light_green
_exptl_crystal_density_diffrn 1.498
_exptl_crystal_description needle
_exptl_crystal_F_000 732
_exptl_crystal_size_max 0.28
_exptl_crystal_size_mid 0.02
_exptl_crystal_size_min 0.02
_refine_diff_density_max 0.206
_refine_diff_density_min -0.240
_refine_diff_density_rms 0.045
_refine_ls_extinction_coef 0.0013(5)
_refine_ls_extinction_expression Fc^*^=kFc[1+0.001xFc^2^\l^3^/sin(2\q)]^-1/4^
_refine_ls_extinction_method SHELXL
_refine_ls_goodness_of_fit_ref 0.702
_refine_ls_hydrogen_treatment constr
_refine_ls_matrix_type full
_refine_ls_number_parameters 553
_refine_ls_number_reflns 7504
_refine_ls_number_restraints 15
_refine_ls_restrained_S_all 0.707
_refine_ls_R_factor_all 0.1454
_refine_ls_R_factor_gt 0.0404
_refine_ls_shift/su_max 0.001
_refine_ls_shift/su_mean 0.000
_refine_ls_structure_factor_coef Fsqd
_refine_ls_weighting_details 'calc w=1/[\s^2^(Fo^2^)+(0.0368P)^2^+0.0000P] where P=(Fo^2^+2Fc^2^)/3'
_refine_ls_weighting_scheme calc
_refine_ls_wR_factor_gt 0.0775
_refine_ls_wR_factor_ref 0.0989
_reflns_number_gt 2656
_reflns_number_total 7504
_reflns_threshold_expression >2sigma(I)
_cod_data_source_file ic301149e_si_002_37.cif
_cod_data_source_block 82as
_cod_original_formula_sum 'C24.50 H28 Cu F12 N2 O5'
_cod_database_code 4330221

loop_
_symmetry_equiv_pos_as_xyz
'x, y, z'
'-x, -y, -z'

loop_
_atom_site_label
_atom_site_type_symbol
_atom_site_fract_x
_atom_site_fract_y
_atom_site_fract_z
_atom_site_U_iso_or_equiv
_atom_site_adp_type
_atom_site_occupancy
_atom_site_symmetry_multiplicity
_atom_site_calc_flag
_atom_site_refinement_flags
_atom_site_disorder_assembly
_atom_site_disorder_group
Cu1 Cu -0.5000 -0.5000 0.5000 0.0613(2) Uani 1 2 d S . .
O1 O -0.57321(17) -0.54868(18) 0.39923(16) 0.0667(6) Uani 1 1 d . . .
C1 C -0.5966(6) -0.6084(8) 0.2498(6) 0.0972(17) Uani 1 1 d . . .
F1 F -0.5622(16) -0.567(2) 0.1398(9) 0.210(9) Uani 0.50 1 d P . .
F2 F -0.7012(19) -0.567(2) 0.2672(13) 0.164(7) Uani 0.50 1 d P . .
F3 F -0.631(2) -0.7103(16) 0.2894(19) 0.232(12) Uani 0.50 1 d P . .
F1A F -0.5368(8) -0.6564(12) 0.1750(10) 0.120(4) Uani 0.50 1 d P . .
F2A F -0.657(2) -0.5270(14) 0.2022(16) 0.152(7) Uani 0.50 1 d P . .
F3A F -0.6612(11) -0.7122(17) 0.3282(11) 0.130(5) Uani 0.50 1 d P . .
C2 C -0.5165(3) -0.5670(3) 0.3097(3) 0.0679(9) Uani 1 1 d . . .
C3 C -0.3955(3) -0.5530(3) 0.2636(3) 0.0822(11) Uani 1 1 d . . .
H3A H -0.3647 -0.5677 0.1947 0.099 Uiso 1 1 calc R . .
C4 C -0.3178(3) -0.5181(3) 0.3145(3) 0.0660(9) Uani 1 1 d . . .
C5 C -0.1850(4) -0.5032(8) 0.2538(6) 0.1009(15) Uani 1 1 d . . .
F4 F -0.1594(15) -0.3934(15) 0.184(2) 0.215(11) Uani 0.50 1 d P . .
F5 F -0.1532(12) -0.5723(16) 0.2045(19) 0.134(5) Uani 0.50 1 d P . .
F6 F -0.1215(13) -0.523(4) 0.327(2) 0.206(12) Uani 0.50 1 d P . .
F4A F -0.1618(16) -0.510(3) 0.1450(13) 0.177(9) Uani 0.50 1 d P . .
F5A F -0.1331(15) -0.5903(15) 0.314(3) 0.206(14) Uani 0.50 1 d P . .
F6A F -0.1328(9) -0.4076(16) 0.2406(18) 0.121(6) Uani 0.50 1 d P . .
O2 O -0.34177(16) -0.49329(17) 0.40344(16) 0.0639(6) Uani 1 1 d . . .
Cu2 Cu 0.0000 0.0000 0.0000 0.05306(19) Uani 1 2 d S . .
O3 O 0.08469(15) 0.06415(18) 0.08489(15) 0.0541(5) Uani 1 1 d . . .
C6 C 0.1512(4) 0.1947(6) 0.1623(5) 0.0797(12) Uani 1 1 d . . .
F7 F 0.1707(16) 0.1036(12) 0.2434(15) 0.139(7) Uani 0.50 1 d P . .
F8 F 0.2532(13) 0.2415(19) 0.0885(19) 0.178(9) Uani 0.50 1 d P . .
F9 F 0.108(2) 0.274(2) 0.2060(18) 0.123(7) Uani 0.50 1 d P . .
F7A F 0.2615(13) 0.1992(18) 0.1101(18) 0.119(5) Uani 0.50 1 d P . .
F8A F 0.1339(16) 0.1100(14) 0.2651(10) 0.164(8) Uani 0.50 1 d P . .
F9A F 0.137(2) 0.295(2) 0.1796(19) 0.137(8) Uani 0.50 1 d P . .
C7 C 0.0691(3) 0.1632(3) 0.0968(2) 0.0543(8) Uani 1 1 d . . .
C8 C -0.0089(3) 0.2455(3) 0.0580(3) 0.0637(9) Uani 1 1 d . . .
H8A H -0.0108 0.3168 0.0743 0.076 Uiso 1 1 calc R . .
C9 C -0.0839(3) 0.2272(3) -0.0034(2) 0.0553(8) Uani 1 1 d . . .
C10 C -0.1672(5) 0.3233(5) -0.0427(5) 0.0861(12) Uani 1 1 d . . .
F10 F -0.152(2) 0.3513(15) -0.1562(14) 0.129(6) Uani 0.50 1 d P . .
F11 F -0.1647(10) 0.4150(13) -0.0136(12) 0.136(5) Uani 0.50 1 d P . .
F12 F -0.2632(14) 0.3101(18) 0.024(2) 0.128(6) Uani 0.50 1 d P . .
F10A F -0.188(2) 0.3359(15) -0.1398(17) 0.142(8) Uani 0.50 1 d P . .
F11A F -0.1146(10) 0.4353(12) -0.0603(11) 0.094(3) Uani 0.50 1 d P . .
F12A F -0.2851(16) 0.2679(19) 0.017(3) 0.150(7) Uani 0.50 1 d P . .
O4 O -0.09475(15) 0.13791(18) -0.03239(15) 0.0557(5) Uani 1 1 d . . .
O1R O -0.51638(17) -0.29354(19) 0.40035(17) 0.0783(7) Uani 1 1 d . . .
C2R C -0.4741(3) -0.2180(3) 0.3040(3) 0.0625(9) Uani 1 1 d . . .
C3R C -0.5538(3) -0.1652(4) 0.2247(3) 0.0771(10) Uani 1 1 d . . .
C4R C -0.6840(3) -0.2136(4) 0.2901(3) 0.1193(15) Uani 1 1 d . . .
H4RA H -0.7090 -0.1855 0.3544 0.179 Uiso 1 1 calc R . .
H4RB H -0.6906 -0.3010 0.3194 0.179 Uiso 1 1 calc R . .
H4RC H -0.7343 -0.1846 0.2377 0.179 Uiso 1 1 calc R . .
C5R C -0.5436(3) -0.0284(4) 0.1861(3) 0.1134(14) Uani 1 1 d . . .
H5RA H -0.5690 -0.0051 0.2533 0.170 Uiso 1 1 calc R . .
H5RB H -0.5936 0.0042 0.1341 0.170 Uiso 1 1 calc R . .
H5RC H -0.4617 0.0028 0.1463 0.170 Uiso 1 1 calc R . .
C6R C -0.5171(3) -0.2060(4) 0.1191(3) 0.1062(13) Uani 1 1 d . . .
H6RA H -0.4358 -0.1748 0.0765 0.159 Uiso 1 1 calc R . .
H6RB H -0.5692 -0.1752 0.0688 0.159 Uiso 1 1 calc R . .
H6RC H -0.5235 -0.2933 0.1458 0.159 Uiso 1 1 calc R . .
C7R C -0.3464(3) -0.1814(3) 0.2677(2) 0.0558(8) Uani 1 1 d . B .
C8R C -0.2670(3) -0.1072(3) 0.1633(2) 0.0632(9) Uani 1 1 d . . .
H8RA H -0.2901 -0.0653 0.0954 0.076 Uiso 1 1 calc R . .
N9R N -0.1572(2) -0.1030(2) 0.1715(2) 0.0625(7) Uani 1 1 d . . .
N10R N -0.1631(2) -0.1732(2) 0.2832(2) 0.0608(7) Uani 1 1 d . B .
C11R C -0.0540(3) -0.1860(3) 0.3211(3) 0.0975(12) Uani 1 1 d D . .
H11A H -0.0055 -0.1086 0.2867 0.117 Uiso 1 1 calc R A 1
H11B H -0.0081 -0.2450 0.2951 0.117 Uiso 1 1 calc R A 1
C12R C -0.0840(14) -0.228(3) 0.4534(9) 0.278(16) Uani 0.50 1 d PD B 1
H12A H -0.1075 -0.1603 0.4790 0.334 Uiso 0.50 1 calc PR B 1
H12B H -0.1496 -0.2916 0.4887 0.334 Uiso 0.50 1 calc PR B 1
C13R C 0.0251(8) -0.2739(15) 0.4877(8) 0.273(10) Uani 0.50 1 d PD B 1
H13A H 0.0042 -0.3250 0.5690 0.409 Uiso 0.50 1 calc PR B 1
H13B H 0.0800 -0.2066 0.4752 0.409 Uiso 0.50 1 calc PR B 1
H13C H 0.0623 -0.3202 0.4413 0.409 Uiso 0.50 1 calc PR B 1
C13A C -0.0742(12) -0.3756(11) 0.4741(10) 0.192(5) Uiso 0.50 1 d PD B 2
H13D H -0.0776 -0.4143 0.5556 0.288 Uiso 0.50 1 calc PR B 2
H13E H -0.0060 -0.3992 0.4280 0.288 Uiso 0.50 1 calc PR B 2
H13F H -0.1462 -0.4001 0.4596 0.288 Uiso 0.50 1 calc PR B 2
C12A C -0.0646(12) -0.2589(12) 0.4460(9) 0.097(4) Uiso 0.50 1 d PD B 2
H12C H 0.0055 -0.2364 0.4663 0.116 Uiso 0.50 1 calc PR B 2
H12D H -0.1342 -0.2367 0.4933 0.116 Uiso 0.50 1 calc PR B 2
C14R C -0.2741(3) -0.2207(3) 0.3405(2) 0.0613(9) Uani 1 1 d . . .
H14A H -0.2987 -0.2727 0.4184 0.074 Uiso 1 1 calc R B .
C1S C 0.208(2) -0.115(3) 0.6569(17) 0.36(2) Uani 0.50 1 d PD . .
H1SA H 0.1330 -0.1164 0.6397 0.535 Uiso 0.50 1 d PR . .
H1SB H 0.2150 -0.1902 0.7147 0.535 Uiso 0.50 1 d PR . .
H1SC H 0.2144 -0.0507 0.6856 0.535 Uiso 0.50 1 d PR . .
C2S C 0.3004(19) -0.082(4) 0.5430(15) 0.46(3) Uani 0.50 1 d PD . .
H2SA H 0.2954 -0.0069 0.4844 0.547 Uiso 0.50 1 d PR . .
H2SB H 0.2960 -0.1457 0.5133 0.547 Uiso 0.50 1 d PR . .
C3S C 0.4145(15) -0.0836(17) 0.581(2) 0.236(14) Uani 0.50 1 d PD . .
H3SA H 0.4561 -0.1525 0.5771 0.284 Uiso 0.50 1 d PR . .
H3SB H 0.3989 -0.0835 0.6582 0.284 Uiso 0.50 1 d PR . .
C4S C 0.490(2) 0.025(4) 0.487(6) 0.320(19) Uani 0.50 1 d PD . .
H4SA H 0.4762 0.0898 0.5157 0.384 Uiso 0.50 1 d PR . .
H4SB H 0.4694 0.0475 0.4145 0.384 Uiso 0.50 1 d PR . .
C5S C 0.6144(18) 0.0033(17) 0.482(2) 0.34(4) Uani 0.50 1 d PD . .
H5SA H 0.6255 -0.0683 0.4632 0.412 Uiso 0.50 1 d PR . .
H5SB H 0.6373 -0.0093 0.5519 0.412 Uiso 0.50 1 d PR . .
C6S C 0.6910(17) 0.1113(16) 0.3877(16) 0.210(12) Uani 0.50 1 d PD . .
H6SA H 0.6603 0.1860 0.3891 0.251 Uiso 0.50 1 d PR . .
H6SB H 0.6951 0.1057 0.3136 0.251 Uiso 0.50 1 d PR . .
C7S C 0.8083(18) 0.097(3) 0.411(2) 0.32(2) Uani 0.50 1 d PD . .
H7SA H 0.8637 0.1616 0.3532 0.484 Uiso 0.50 1 d PR . .
H7SB H 0.8012 0.1017 0.4858 0.484 Uiso 0.50 1 d PR . .
H7SC H 0.8361 0.0213 0.4102 0.484 Uiso 0.50 1 d PR . .

loop_
_atom_site_aniso_label
_atom_site_aniso_U_11
_atom_site_aniso_U_22
_atom_site_aniso_U_33
_atom_site_aniso_U_23
_atom_site_aniso_U_13
_atom_site_aniso_U_12
Cu1 0.0602(3) 0.0701(4) 0.0445(3) -0.0143(3) -0.0065(3) -0.0148(3)
O1 0.0710(13) 0.0790(17) 0.0508(11) -0.0214(11) -0.0195(11) -0.0102(11)
C1 0.112(5) 0.102(6) 0.089(4) -0.047(4) -0.027(4) -0.002(4)
F1 0.253(17) 0.30(2) 0.071(5) -0.043(9) -0.058(7) -0.099(15)
F2 0.180(12) 0.216(19) 0.167(12) -0.103(13) -0.121(11) 0.023(10)
F3 0.41(3) 0.095(10) 0.26(2) -0.033(12) -0.25(2) -0.024(13)
F1A 0.128(5) 0.166(10) 0.105(8) -0.096(8) -0.032(6) -0.004(6)
F2A 0.227(19) 0.120(8) 0.178(16) -0.064(12) -0.158(15) 0.066(12)
F3A 0.120(5) 0.159(12) 0.100(5) -0.042(6) -0.014(5) -0.082(7)
C2 0.095(3) 0.060(2) 0.052(2) -0.0201(18) -0.026(2) -0.006(2)
C3 0.087(3) 0.088(3) 0.069(2) -0.041(2) 0.003(2) -0.009(2)
C4 0.069(2) 0.050(2) 0.070(2) -0.0208(18) -0.003(2) -0.0103(18)
C5 0.084(4) 0.097(5) 0.125(5) -0.066(5) 0.005(4) -0.006(4)
F4 0.158(11) 0.123(12) 0.226(16) 0.000(11) 0.101(10) -0.041(8)
F5 0.101(5) 0.147(11) 0.180(13) -0.125(12) 0.017(11) 0.008(7)
F6 0.068(5) 0.41(4) 0.199(16) -0.18(2) -0.037(9) 0.056(16)
F4A 0.129(8) 0.28(3) 0.131(8) -0.137(11) 0.047(7) -0.056(12)
F5A 0.113(8) 0.136(9) 0.30(3) -0.030(13) -0.008(15) 0.039(6)
F6A 0.057(4) 0.141(14) 0.191(13) -0.129(13) 0.027(6) -0.032(6)
O2 0.0642(13) 0.0624(15) 0.0537(12) -0.0167(11) -0.0012(11) -0.0114(10)
Cu2 0.0542(3) 0.0475(4) 0.0592(3) -0.0200(3) -0.0165(3) -0.0015(3)
O3 0.0560(12) 0.0492(14) 0.0643(12) -0.0257(11) -0.0205(10) -0.0001(11)
C6 0.079(4) 0.080(4) 0.107(4) -0.056(3) -0.040(3) 0.017(3)
F7 0.189(11) 0.110(11) 0.217(16) -0.106(12) -0.162(12) 0.073(9)
F8 0.080(10) 0.29(2) 0.181(10) -0.111(12) -0.014(9) -0.080(11)
F9 0.127(11) 0.174(16) 0.149(7) -0.127(9) -0.076(6) 0.044(9)
F7A 0.072(7) 0.175(10) 0.176(13) -0.126(10) -0.059(8) 0.037(7)
F8A 0.226(14) 0.178(16) 0.078(5) -0.005(7) -0.081(6) -0.058(10)
F9A 0.132(13) 0.105(8) 0.27(2) -0.128(11) -0.127(14) 0.046(8)
C7 0.0491(19) 0.062(3) 0.0539(18) -0.0250(18) -0.0111(15) -0.0051(18)
C8 0.063(2) 0.065(3) 0.081(2) -0.0444(19) -0.0249(18) 0.0088(19)
C9 0.055(2) 0.054(2) 0.0600(19) -0.0244(18) -0.0140(16) 0.0094(18)
C10 0.094(4) 0.083(4) 0.107(4) -0.051(4) -0.046(4) 0.032(3)
F10 0.155(10) 0.117(7) 0.109(7) -0.013(6) -0.065(6) 0.068(5)
F11 0.137(12) 0.126(11) 0.230(14) -0.127(12) -0.106(10) 0.074(10)
F12 0.055(7) 0.105(11) 0.203(10) -0.052(7) 0.000(8) 0.027(6)
F10A 0.200(17) 0.140(11) 0.195(15) -0.124(12) -0.150(14) 0.114(11)
F11A 0.090(6) 0.053(4) 0.144(7) -0.035(4) -0.039(4) 0.026(4)
F12A 0.074(7) 0.151(16) 0.245(12) -0.083(13) -0.062(7) 0.037(7)
O4 0.0592(12) 0.0499(14) 0.0633(12) -0.0236(11) -0.0203(10) 0.0060(11)
O1R 0.0658(14) 0.0726(17) 0.0657(13) -0.0002(12) 0.0012(12) -0.0096(12)
C2R 0.066(2) 0.053(2) 0.059(2) -0.0149(17) -0.0060(19) 0.0005(18)
C3R 0.056(2) 0.083(3) 0.076(2) -0.011(2) -0.014(2) 0.002(2)
C4R 0.059(2) 0.173(4) 0.099(3) -0.023(3) -0.010(2) -0.011(2)
C5R 0.095(3) 0.099(4) 0.119(3) -0.007(3) -0.027(2) 0.035(2)
C6R 0.096(3) 0.138(4) 0.076(2) -0.026(2) -0.027(2) -0.007(3)
C7R 0.0511(19) 0.049(2) 0.0548(18) -0.0084(16) -0.0076(17) -0.0034(16)
C8R 0.058(2) 0.059(2) 0.0568(19) -0.0031(16) -0.0121(17) -0.0014(17)
N9R 0.0520(16) 0.067(2) 0.0539(16) -0.0057(14) -0.0115(13) -0.0036(14)
N10R 0.0677(18) 0.0571(18) 0.0532(16) -0.0119(14) -0.0196(15) -0.0025(14)
C11R 0.081(3) 0.110(3) 0.082(3) 0.002(2) -0.040(2) -0.011(2)
C12R 0.145(14) 0.45(4) 0.150(13) 0.048(14) -0.108(11) -0.005(15)
C13R 0.080(7) 0.53(3) 0.124(8) 0.011(11) -0.064(7) -0.047(11)
C14R 0.062(2) 0.054(2) 0.0531(18) -0.0096(16) -0.0028(18) -0.0120(18)
C1S 0.48(4) 0.23(2) 0.23(2) -0.15(2) 0.26(2) -0.129(19)
C2S 0.68(8) 0.52(6) 0.16(2) -0.16(3) -0.03(4) -0.09(6)
C3S 0.203(19) 0.25(3) 0.35(4) -0.25(3) -0.03(2) 0.05(2)
C4S 0.55(6) 0.12(4) 0.30(4) 0.00(3) -0.24(3) 0.04(3)
C5S 0.74(11) 0.15(2) 0.22(3) -0.15(2) -0.13(4) 0.21(5)
C6S 0.38(4) 0.083(11) 0.119(15) 0.002(10) -0.03(2) 0.01(2)
C7S 0.33(3) 0.27(3) 0.26(3) -0.17(3) 0.22(2) -0.10(2)

loop_
_atom_type_symbol
_atom_type_description
_atom_type_scat_dispersion_real
_atom_type_scat_dispersion_imag
_atom_type_scat_source
C C 0.0033 0.0016 'International Tables Vol C Tables 4.2.6.8 and 6.1.1.4'
H H 0.0000 0.0000 'International Tables Vol C Tables 4.2.6.8 and 6.1.1.4'
N N 0.0061 0.0033 'International Tables Vol C Tables 4.2.6.8 and 6.1.1.4'
O O 0.0106 0.0060 'International Tables Vol C Tables 4.2.6.8 and 6.1.1.4'
F F 0.0171 0.0103 'International Tables Vol C Tables 4.2.6.8 and 6.1.1.4'
Cu Cu 0.3201 1.2651 'International Tables Vol C Tables 4.2.6.8 and 6.1.1.4'

loop_
_geom_angle_atom_site_label_1
_geom_angle_atom_site_label_2
_geom_angle_atom_site_label_3
_geom_angle
_geom_angle_site_symmetry_1
_geom_angle_site_symmetry_3
O2 Cu1 O2 180.0 2_446 .
O2 Cu1 O1 92.37(8) 2_446 2_446
O2 Cu1 O1 87.63(8) . 2_446
O2 Cu1 O1 87.63(8) 2_446 .
O2 Cu1 O1 92.37(8) . .
O1 Cu1 O1 180.0 2_446 .
O2 Cu1 O1R 87.71(7) 2_446 .
O2 Cu1 O1R 92.29(7) . .
O1 Cu1 O1R 88.15(8) 2_446 .
O1 Cu1 O1R 91.85(8) . .
O2 Cu1 O1R 92.29(7) 2_446 2_446
O2 Cu1 O1R 87.71(7) . 2_446
O1 Cu1 O1R 91.85(8) 2_446 2_446
O1 Cu1 O1R 88.15(8) . 2_446
O1R Cu1 O1R 180.00(9) . 2_446
C2 O1 Cu1 124.5(2) . .
F3 C1 F2A 122.6(14) . .
F3 C1 F1 113.8(13) . .
F2A C1 F1 66.1(11) . .
F3 C1 F2 96.4(17) . .
F2A C1 F2 37.7(11) . .
F1 C1 F2 101.1(13) . .
F3 C1 F1A 74.7(12) . .
F2A C1 F1A 110.9(10) . .
F1 C1 F1A 48.5(9) . .
F2 C1 F1A 134.5(9) . .
F3 C1 F3A 22.2(15) . .
F2A C1 F3A 115.1(14) . .
F1 C1 F3A 132.9(10) . .
F2 C1 F3A 81.3(10) . .
F1A C1 F3A 96.9(11) . .
F3 C1 C2 116.4(10) . .
F2A C1 C2 113.3(8) . .
F1 C1 C2 114.7(7) . .
F2 C1 C2 111.6(10) . .
F1A C1 C2 112.2(6) . .
F3A C1 C2 107.4(8) . .
F1A F1 C1 68.7(12) . .
F1A F1 F2A 120.7(15) . .
C1 F1 F2A 56.7(8) . .
F2A F2 C1 68(3) . .
F2A F2 F3A 114(3) . .
C1 F2 F3A 50.7(10) . .
F3A F3 C1 101(4) . .
F3A F3 F1A 158(4) . .
C1 F3 F1A 57.6(10) . .
F1 F1A C1 62.7(10) . .
F1 F1A F3 102.6(14) . .
C1 F1A F3 47.7(7) . .
F2 F2A C1 74(2) . .
F2 F2A F1 127(3) . .
C1 F2A F1 57.2(10) . .
F3 F3A C1 57(3) . .
F3 F3A F2 93(4) . .
C1 F3A F2 48.0(8) . .
O1 C2 C3 127.5(3) . .
O1 C2 C1 113.1(4) . .
C3 C2 C1 119.4(4) . .
C2 C3 C4 122.4(3) . .
C2 C3 H3A 118.8 . .
C4 C3 H3A 118.8 . .
O2 C4 C3 127.9(3) . .
O2 C4 C5 114.4(4) . .
C3 C4 C5 117.7(4) . .
F5 C5 F6A 128.1(8) . .
F5 C5 F5A 68.6(11) . .
F6A C5 F5A 107.5(13) . .
F5 C5 F4 111.3(12) . .
F6A C5 F4 37.9(10) . .
F5A C5 F4 138.7(13) . .
F5 C5 F6 103.9(14) . .
F6A C5 F6 70.6(13) . .
F5A C5 F6 40.3(14) . .
F4 C5 F6 107.8(14) . .
F5 C5 F4A 39.1(9) . .
F6A C5 F4A 105.8(11) . .
F5A C5 F4A 105.9(13) . .
F4 C5 F4A 75.7(11) . .
F6 C5 F4A 131.8(11) . .
F5 C5 C4 115.1(9) . .
F6A C5 C4 114.6(6) . .
F5A C5 C4 109.3(9) . .
F4 C5 C4 107.3(9) . .
F6 C5 C4 111.2(9) . .
F4A C5 C4 113.3(9) . .
F6A F4 C5 67.6(17) . .
F6A F4 F4A 112(2) . .
C5 F4 F4A 54.8(8) . .
F4A F5 C5 81.3(19) . .
F4A F5 F5A 136(3) . .
C5 F5 F5A 58.9(9) . .
F5A F6 C5 70(2) . .
F5A F6 F6A 118(3) . .
C5 F6 F6A 52.6(11) . .
F5 F4A C5 59.6(14) . .
F5 F4A F4 105(2) . .
C5 F4A F4 49.4(8) . .
F6 F5A C5 69(2) . .
F6 F5A F5 115(4) . .
C5 F5A F5 52.4(11) . .
F4 F6A C5 74.4(15) . .
F4 F6A F6 130(2) . .
C5 F6A F6 56.7(9) . .
C4 O2 Cu1 125.3(2) . .
O4 Cu2 O4 180.0 2 .
O4 Cu2 O3 87.44(8) 2 .
O4 Cu2 O3 92.56(8) . .
O4 Cu2 O3 92.56(8) 2 2
O4 Cu2 O3 87.44(8) . 2
O3 Cu2 O3 180.0 . 2
O4 Cu2 N9R 88.45(8) 2 2
O4 Cu2 N9R 91.55(8) . 2
O3 Cu2 N9R 87.29(8) . 2
O3 Cu2 N9R 92.71(8) 2 2
O4 Cu2 N9R 91.55(8) 2 .
O4 Cu2 N9R 88.45(8) . .
O3 Cu2 N9R 92.71(8) . .
O3 Cu2 N9R 87.29(8) 2 .
N9R Cu2 N9R 180.0 2 .
C7 O3 Cu2 123.9(2) . .
F7 C6 F7A 86.5(12) . .
F7 C6 F9A 118.2(12) . .
F7A C6 F9A 106.2(16) . .
F7 C6 F9 108.4(13) . .
F7A C6 F9 123.1(14) . .
F9A C6 F9 19(2) . .
F7 C6 F8 107.6(13) . .
F7A C6 F8 22.4(16) . .
F9A C6 F8 89.3(16) . .
F9 C6 F8 107.7(15) . .
F7 C6 F8A 20.9(13) . .
F7A C6 F8A 106.7(13) . .
F9A C6 F8A 106.2(13) . .
F9 C6 F8A 92.4(12) . .
F8 C6 F8A 126.7(14) . .
F7 C6 C7 113.5(8) . .
F7A C6 C7 111.8(8) . .
F9A C6 C7 116.2(11) . .
F9 C6 C7 111.2(11) . .
F8 C6 C7 108.2(9) . .
F8A C6 C7 109.3(8) . .
C6 F7 F7A 47.0(8) . .
C6 F7A F7 46.5(8) . .
O3 C7 C8 128.6(3) . .
O3 C7 C6 113.4(4) . .
C8 C7 C6 118.1(4) . .
C9 C8 C7 122.6(3) . .
C9 C8 H8A 118.7 . .
C7 C8 H8A 118.7 . .
O4 C9 C8 127.9(3) . .
O4 C9 C10 113.3(4) . .
C8 C9 C10 118.9(4) . .
F12 C10 F11 78.2(11) . .
F12 C10 F10A 105.0(19) . .
F11 C10 F10A 119.1(11) . .
F12 C10 F10 122.6(17) . .
F11 C10 F10 113.4(11) . .
F10A C10 F10 19(2) . .
F12 C10 F11A 107.4(10) . .
F11 C10 F11A 29.9(7) . .
F10A C10 F11A 104.2(11) . .
F10 C10 F11A 91.6(11) . .
F12 C10 F12A 24.5(16) . .
F11 C10 F12A 102.6(11) . .
F10A C10 F12A 90.4(16) . .
F10 C10 F12A 109.1(17) . .
F11A C10 F12A 131.0(9) . .
F12 C10 C9 115.2(12) . .
F11 C10 C9 117.3(7) . .
F10A C10 C9 115.3(9) . .
F10 C10 C9 107.9(9) . .
F11A C10 C9 108.9(7) . .
F12A C10 C9 106.0(12) . .
F11A F11 C10 85(2) . .
F11A F11 F12 132(3) . .
C10 F11 F12 48.8(8) . .
F12A F12 C10 100(4) . .
F12A F12 F11 152(5) . .
C10 F12 F11 52.9(8) . .
F11 F11A C10 66(2) . .
F12 F12A C10 56(3) . .
C9 O4 Cu2 124.4(2) . .
C2R O1R Cu1 137.3(2) . .
O1R C2R C7R 118.8(3) . .
O1R C2R C3R 119.7(3) . .
C7R C2R C3R 121.5(3) . .
C2R C3R C5R 110.4(3) . .
C2R C3R C4R 109.5(3) . .
C5R C3R C4R 108.8(3) . .
C2R C3R C6R 108.5(3) . .
C5R C3R C6R 111.0(3) . .
C4R C3R C6R 108.8(3) . .
C3R C4R H4RA 109.5 . .
C3R C4R H4RB 109.5 . .
H4RA C4R H4RB 109.5 . .
C3R C4R H4RC 109.5 . .
H4RA C4R H4RC 109.5 . .
H4RB C4R H4RC 109.5 . .
C3R C5R H5RA 109.5 . .
C3R C5R H5RB 109.5 . .
H5RA C5R H5RB 109.5 . .
C3R C5R H5RC 109.5 . .
H5RA C5R H5RC 109.5 . .
H5RB C5R H5RC 109.5 . .
C3R C6R H6RA 109.5 . .
C3R C6R H6RB 109.5 . .
H6RA C6R H6RB 109.5 . .
C3R C6R H6RC 109.5 . .
H6RA C6R H6RC 109.5 . .
H6RB C6R H6RC 109.5 . .
C14R C7R C8R 102.8(3) . .
C14R C7R C2R 122.6(3) . .
C8R C7R C2R 134.5(3) . .
N9R C8R C7R 112.5(3) . .
N9R C8R H8RA 123.7 . .
C7R C8R H8RA 123.7 . .
C8R N9R N10R 104.8(2) . .
C8R N9R Cu2 119.3(2) . .
N10R N9R Cu2 135.5(2) . .
C14R N10R N9R 110.8(2) . .
C14R N10R C11R 130.7(3) . .
N9R N10R C11R 118.5(3) . .
N10R C11R C12A 117.2(6) . .
N10R C11R C12R 109.9(6) . .
C12A C11R C12R 17.4(11) . .
N10R C11R H11A 109.7 . .
C12A C11R H11A 117.9 . .
C12R C11R H11A 109.7 . .
N10R C11R H11B 109.7 . .
C12A C11R H11B 92.3 . .
C12R C11R H11B 109.7 . .
H11A C11R H11B 108.2 . .
C13R C12R C11R 106.7(8) . .
C13R C12R H12A 110.4 . .
C11R C12R H12A 110.4 . .
C13R C12R H12B 110.4 . .
C11R C12R H12B 110.4 . .
H12A C12R H12B 108.6 . .
C12R C13R H13A 109.5 . .
C12R C13R H13B 109.5 . .
H13A C13R H13B 109.5 . .
C12R C13R H13C 109.5 . .
H13A C13R H13C 109.5 . .
H13B C13R H13C 109.5 . .
C12A C13A H13D 109.5 . .
C12A C13A H13E 109.5 . .
H13D C13A H13E 109.5 . .
C12A C13A H13F 109.5 . .
H13D C13A H13F 109.5 . .
H13E C13A H13F 109.5 . .
C13A C12A C11R 115.8(8) . .
C13A C12A H12C 108.3 . .
C11R C12A H12C 108.3 . .
C13A C12A H12D 108.3 . .
C11R C12A H12D 108.3 . .
H12C C12A H12D 107.4 . .
N10R C14R C7R 109.0(3) . .
N10R C14R H14A 125.5 . .
C7R C14R H14A 125.5 . .
C7S C1S C6S 90.1(16) 2_656 2_656
C7S C1S C2S 55.8(19) 2_656 .
C6S C1S C2S 34.8(14) 2_656 .
C7S C1S H1SA 50.2 2_656 .
C6S C1S H1SA 139.2 2_656 .
C2S C1S H1SA 105.9 . .
C7S C1S H1SB 131.4 2_656 .
C6S C1S H1SB 88.8 2_656 .
C2S C1S H1SB 115.2 . .
H1SA C1S H1SB 109.5 . .
C7S C1S H1SC 118.8 2_656 .
C6S C1S H1SC 97.3 2_656 .
C2S C1S H1SC 107.2 . .
H1SA C1S H1SC 109.5 . .
H1SB C1S H1SC 109.5 . .
C6S C2S C7S 86.3(18) 2_656 2_656
C6S C2S C5S 88(3) 2_656 2_656
C7S C2S C5S 137(4) 2_656 2_656
C6S C2S C1S 51(2) 2_656 .
C7S C2S C1S 36.2(19) 2_656 .
C5S C2S C1S 119(3) 2_656 .
C6S C2S C3S 52(2) 2_656 .
C7S C2S C3S 137(2) 2_656 .
C5S C2S C3S 46.3(19) 2_656 .
C1S C2S C3S 101.2(13) . .
C6S C2S H2SA 140.7 2_656 .
C7S C2S H2SA 93.5 2_656 .
C5S C2S H2SA 65.7 2_656 .
C1S C2S H2SA 116.3 . .
C3S C2S H2SA 111.9 . .
C6S C2S H2SB 110.5 2_656 .
C7S C2S H2SB 91.9 2_656 .
C5S C2S H2SB 129.3 2_656 .
C1S C2S H2SB 108.3 . .
C3S C2S H2SB 110.1 . .
H2SA C2S H2SB 108.7 . .
C5S C3S C6S 81(2) 2_656 2_656
C5S C3S C4S 75(2) 2_656 2_656
C6S C3S C4S 156(4) 2_656 2_656
C5S C3S C4S 51.4(19) 2_656 .
C6S C3S C4S 132.5(19) 2_656 .
C4S C3S C4S 25(3) 2_656 .
C5S C3S C2S 55(2) 2_656 .
C6S C3S C2S 34.4(12) 2_656 .
C4S C3S C2S 122(4) 2_656 .
C4S C3S C2S 103.1(13) . .
C5S C3S H3SA 136.7 2_656 .
C6S C3S H3SA 109.7 2_656 .
C4S C3S H3SA 83.9 2_656 .
C4S C3S H3SA 106.1 . .
C2S C3S H3SA 111.5 . .
C5S C3S H3SB 114.3 2_656 .
C6S C3S H3SB 80.6 2_656 .
C4S C3S H3SB 114.8 2_656 .
C4S C3S H3SB 115.7 . .
C2S C3S H3SB 111.4 . .
H3SA C3S H3SB 108.9 . .
C4S C4S C5S 100(3) 2_656 2_656
C4S C4S C3S 101(5) 2_656 2_656
C5S C4S C3S 156(5) 2_656 2_656
C4S C4S C5S 54(3) 2_656 .
C5S C4S C5S 154(2) 2_656 .
C3S C4S C5S 48.2(18) 2_656 .
C4S C4S C3S 54(4) 2_656 .
C5S C4S C3S 47.0(18) 2_656 .
C3S C4S C3S 155(3) 2_656 .
C5S C4S C3S 107.6(14) . .
C4S C4S H4SA 124.5 2_656 .
C5S C4S H4SA 88.8 2_656 .
C3S C4S H4SA 88.6 2_656 .
C5S C4S H4SA 105.5 . .
C3S C4S H4SA 105.1 . .
C4S C4S H4SB 126.7 2_656 .
C5S C4S H4SB 78.1 2_656 .
C3S C4S H4SB 80.2 2_656 .
C5S C4S H4SB 115.7 . .
C3S C4S H4SB 113.3 . .
H4SA C4S H4SB 108.8 . .
C3S C5S C4S 82(3) 2_656 2_656
C3S C5S C2S 79(2) 2_656 2_656
C4S C5S C2S 149(5) 2_656 2_656
C3S C5S C4S 56.4(19) 2_656 .
C4S C5S C4S 26(2) 2_656 .
C2S C5S C4S 126(3) 2_656 .
C3S C5S C6S 51.8(16) 2_656 .
C4S C5S C6S 133(3) 2_656 .
C2S C5S C6S 34.6(13) 2_656 .
C4S C5S C6S 108.0(16) . .
C3S C5S H5SA 118.5 2_656 .
C4S C5S H5SA 88.4 2_656 .
C2S C5S H5SA 122.3 2_656 .
C4S C5S H5SA 105.5 . .
C6S C5S H5SA 111.7 . .
C3S C5S H5SB 132.9 2_656 .
C4S C5S H5SB 104.4 2_656 .
C2S C5S H5SB 73.2 2_656 .
C4S C5S H5SB 115.5 . .
C6S C5S H5SB 107.8 . .
H5SA C5S H5SB 108.4 . .
C2S C6S C1S 95(3) 2_656 2_656
C2S C6S C3S 93(2) 2_656 2_656
C1S C6S C3S 161(3) 2_656 2_656
C2S C6S C7S 58(2) 2_656 .
C1S C6S C7S 37.2(18) 2_656 .
C3S C6S C7S 150(2) 2_656 .
C2S C6S C5S 57(3) 2_656 .
C1S C6S C5S 126(3) 2_656 .
C3S C6S C5S 47.1(17) 2_656 .
C7S C6S C5S 103.7(14) . .
C2S C6S H6SA 99.0 2_656 .
C1S C6S H6SA 117.2 2_656 .
C3S C6S H6SA 78.4 2_656 .
C7S C6S H6SA 113.3 . .
C5S C6S H6SA 112.1 . .
C2S C6S H6SB 151.8 2_656 .
C1S C6S H6SB 73.8 2_656 .
C3S C6S H6SB 91.3 2_656 .
C7S C6S H6SB 109.5 . .
C5S C6S H6SB 109.0 . .
H6SA C6S H6SB 109.2 . .
C1S C7S C2S 88(3) 2_656 2_656
C1S C7S C6S 53(2) 2_656 .
C2S C7S C6S 35.8(13) 2_656 .
C1S C7S H7SA 70.7 2_656 .
C2S C7S H7SA 136.5 2_656 .
C6S C7S H7SA 109.2 . .
C1S C7S H7SB 155.7 2_656 .
C2S C7S H7SB 75.5 2_656 .
C6S C7S H7SB 107.7 . .
H7SA C7S H7SB 109.5 . .
C1S C7S H7SC 92.5 2_656 .
C2S C7S H7SC 108.9 2_656 .
C6S C7S H7SC 111.4 . .
H7SA C7S H7SC 109.5 . .
H7SB C7S H7SC 109.5 . .

loop_
_geom_bond_atom_site_label_1
_geom_bond_atom_site_label_2
_geom_bond_distance
_geom_bond_site_symmetry_2
Cu1 O2 1.9344(18) 2_446
Cu1 O2 1.9344(18) .
Cu1 O1 1.9457(19) 2_446
Cu1 O1 1.9457(19) .
Cu1 O1R 2.369(2) .
Cu1 O1R 2.369(2) 2_446
O1 C2 1.261(3) .
C1 F3 1.167(15) .
C1 F2A 1.263(17) .
C1 F1 1.271(12) .
C1 F2 1.31(2) .
C1 F1A 1.332(11) .
C1 F3A 1.365(18) .
C1 C2 1.524(6) .
F1 F1A 1.071(17) .
F1 F2A 1.38(2) .
F2 F2A 0.83(3) .
F2 F3A 1.74(3) .
F3 F3A 0.52(3) .
F3 F1A 1.52(2) .
C2 C3 1.374(4) .
C3 C4 1.379(4) .
C3 H3A 0.9400 .
C4 O2 1.237(3) .
C4 C5 1.531(5) .
C5 F5 1.205(13) .
C5 F6A 1.231(13) .
C5 F5A 1.30(2) .
C5 F4 1.283(16) .
C5 F6 1.295(19) .
C5 F4A 1.380(15) .
F4 F6A 0.82(2) .
F4 F4A 1.64(2) .
F5 F4A 0.880(19) .
F5 F5A 1.42(3) .
F6 F5A 0.89(3) .
F6 F6A 1.46(3) .
Cu2 O4 1.9534(19) 2
Cu2 O4 1.9534(19) .
Cu2 O3 1.9609(19) .
Cu2 O3 1.9609(19) 2
Cu2 N9R 2.412(2) 2
Cu2 N9R 2.412(2) .
O3 C7 1.246(3) .
C6 F7 1.276(15) .
C6 F7A 1.286(16) .
C6 F9A 1.286(19) .
C6 F9 1.299(19) .
C6 F8 1.303(18) .
C6 F8A 1.313(14) .
C6 C7 1.541(4) .
F7 F7A 1.75(2) .
C7 C8 1.381(4) .
C8 C9 1.373(4) .
C8 H8A 0.9400 .
C9 O4 1.256(3) .
C9 C10 1.528(5) .
C10 F12 1.198(16) .
C10 F11 1.270(15) .
C10 F10A 1.279(17) .
C10 F10 1.333(17) .
C10 F11A 1.389(17) .
C10 F12A 1.431(19) .
F11 F11A 0.696(16) .
F11 F12 1.56(2) .
F12 F12A 0.60(3) .
O1R C2R 1.222(3) .
C2R C7R 1.465(4) .
C2R C3R 1.516(4) .
C3R C5R 1.522(5) .
C3R C4R 1.543(4) .
C3R C6R 1.551(4) .
C4R H4RA 0.9700 .
C4R H4RB 0.9700 .
C4R H4RC 0.9700 .
C5R H5RA 0.9700 .
C5R H5RB 0.9700 .
C5R H5RC 0.9700 .
C6R H6RA 0.9700 .
C6R H6RB 0.9700 .
C6R H6RC 0.9700 .
C7R C14R 1.369(3) .
C7R C8R 1.410(3) .
C8R N9R 1.313(3) .
C8R H8RA 0.9400 .
N9R N10R 1.361(3) .
N10R C14R 1.335(3) .
N10R C11R 1.458(4) .
C11R C12A 1.499(11) .
C11R C12R 1.531(10) .
C11R H11A 0.9800 .
C11R H11B 0.9800 .
C12R C13R 1.488(9) .
C12R H12A 0.9800 .
C12R H12B 0.9800 .
C13R H13A 0.9700 .
C13R H13B 0.9700 .
C13R H13C 0.9700 .
C13A C12A 1.304(13) .
C13A H13D 0.9700 .
C13A H13E 0.9700 .
C13A H13F 0.9700 .
C12A H12C 0.9800 .
C12A H12D 0.9800 .
C14R H14A 0.9400 .
C1S C7S 0.89(4) 2_656
C1S C6S 1.17(3) 2_656
C1S C2S 1.502(10) .
C1S H1SA 0.9599 .
C1S H1SB 0.9602 .
C1S H1SC 0.9602 .
C2S C6S 0.86(3) 2_656
C2S C7S 1.24(3) 2_656
C2S C5S 1.27(4) 2_656
C2S C3S 1.522(10) .
C2S H2SA 0.9599 .
C2S H2SB 0.9600 .
C3S C5S 1.12(4) 2_656
C3S C6S 1.20(3) 2_656
C3S C4S 1.25(4) 2_656
C3S C4S 1.516(10) .
C3S H3SA 0.9599 .
C3S H3SB 0.9599 .
C4S C4S 0.65(6) 2_656
C4S C5S 1.20(4) 2_656
C4S C3S 1.25(4) 2_656
C4S C5S 1.458(19) .
C4S H4SA 0.9601 .
C4S H4SB 0.9600 .
C5S C3S 1.12(4) 2_656
C5S C4S 1.20(4) 2_656
C5S C2S 1.27(4) 2_656
C5S C6S 1.514(17) .
C5S H5SA 0.9601 .
C5S H5SB 0.9600 .
C6S C2S 0.86(3) 2_656
C6S C1S 1.17(3) 2_656
C6S C3S 1.20(3) 2_656
C6S C7S 1.467(19) .
C6S H6SA 0.9601 .
C6S H6SB 0.9600 .
C7S C1S 0.89(4) 2_656
C7S C2S 1.24(3) 2_656
C7S H7SA 0.9601 .
C7S H7SB 0.9600 .
C7S H7SC 0.9600 .
